data_4327050
loop_
_publ_author_name
'Michael A. Beckett'
'Peter N. Horton'
'Simon J. Coles'
'David W. Martin'

_publ_section_title
;
 Synthesis and Structural Characterization of an Unprecedented Nonmetal
 Cation Polyborate Salt Containing Two Different "Isolated" Polyborate
 Anions: [H2en]2[B4O5(OH)4][B7O9(OH)5].3H2O (en = H2NCH2CH2NH2)
;
_journal_name_full 'Inorganic Chemistry'
_journal_page_first 12215
_journal_page_last 12218
_journal_paper_doi 10.1021/ic202144f
_journal_volume 50
_journal_year 2011
_chemical_formula_sum 'C4 H35 B11 N4 O26'
_chemical_formula_weight 674.27
_chemical_name_systematic
;
 ?
;
_space_group_IT_number 2
_symmetry_cell_setting triclinic
_symmetry_space_group_name_Hall '-P 1'
_symmetry_space_group_name_H-M 'P -1'
_atom_sites_solution_hydrogens geom
_atom_sites_solution_primary direct
_atom_sites_solution_secondary difmap
_audit_creation_method SHELXL-97
_cell_angle_alpha 80.415(5)
_cell_angle_beta 84.057(5)
_cell_angle_gamma 86.438(6)
_cell_formula_units_Z 2
_cell_length_a 8.3270(7)
_cell_length_b 8.6970(9)
_cell_length_c 19.164(2)
_cell_measurement_reflns_used 3676
_cell_measurement_temperature 120(2)
_cell_measurement_theta_max 27.485
_cell_measurement_theta_min 2.910
_cell_volume 1359.7(2)
_computing_cell_refinement 'DENZO (Otwinowski & Minor, 1997) & COLLECT (Hooft, R.W.W., 1998)'
_computing_data_collection 'COLLECT (Hooft, R.W.W., 1998)'
_computing_data_reduction 'DENZO (Otwinowski & Minor, 1997) & COLLECT (Hooft, R.W.W., 1998)'
_computing_molecular_graphics 'ORTEP3 for Windows (Farrugia, 1997)'
_computing_publication_material 'WinGX (Farrugia, 1999)'
_computing_structure_refinement 'SHELXL-97 (Sheldrick, 2008)'
_computing_structure_solution 'SHELXS-97 (Sheldrick, 2008)'
_diffrn_ambient_temperature 120(2)
_diffrn_detector_area_resol_mean '4096x4096pixels / 62x62mm'
_diffrn_measured_fraction_theta_full 0.989
_diffrn_measured_fraction_theta_max 0.989
_diffrn_measurement_device_type 'Bruker-Nonius APEX II CCD camera on \k-goniostat'
_diffrn_measurement_method '\f & \w scans'
_diffrn_radiation_monochromator '10cm confocal mirrors'
_diffrn_radiation_source 'Bruker-Nonius FR591 rotating anode'
_diffrn_radiation_type MoK\a
_diffrn_radiation_wavelength 0.71073
_diffrn_reflns_av_R_equivalents 0.0669
_diffrn_reflns_av_sigmaI/netI 0.0717
_diffrn_reflns_limit_h_max 9
_diffrn_reflns_limit_h_min -9
_diffrn_reflns_limit_k_max 10
_diffrn_reflns_limit_k_min -10
_diffrn_reflns_limit_l_max 22
_diffrn_reflns_limit_l_min -22
_diffrn_reflns_number 16004
_diffrn_reflns_theta_full 25.00
_diffrn_reflns_theta_max 25.00
_diffrn_reflns_theta_min 2.95
_exptl_absorpt_coefficient_mu 0.157
_exptl_absorpt_correction_T_max 0.9984
_exptl_absorpt_correction_T_min 0.9845
_exptl_absorpt_correction_type multi-scan
_exptl_absorpt_process_details 'SADABS 2007/2 (Sheldrick, G.M., 2007)'
_exptl_crystal_colour Colourless
_exptl_crystal_density_diffrn 1.647
_exptl_crystal_description Plate
_exptl_crystal_F_000 700
_exptl_crystal_size_max 0.10
_exptl_crystal_size_mid 0.06
_exptl_crystal_size_min 0.01
_refine_diff_density_max 1.215
_refine_diff_density_min -0.369
_refine_diff_density_rms 0.092
_refine_ls_extinction_method none
_refine_ls_goodness_of_fit_ref 1.135
_refine_ls_hydrogen_treatment constr
_refine_ls_matrix_type full
_refine_ls_number_parameters 439
_refine_ls_number_reflns 4734
_refine_ls_number_restraints 35
_refine_ls_restrained_S_all 1.131
_refine_ls_R_factor_all 0.1334
_refine_ls_R_factor_gt 0.0896
_refine_ls_shift/su_max 0.000
_refine_ls_shift/su_mean 0.000
_refine_ls_structure_factor_coef Fsqd
_refine_ls_weighting_details 'calc w=1/[\s^2^(Fo^2^)+(0.0293P)^2^+7.5191P] where P=(Fo^2^+2Fc^2^)/3'
_refine_ls_weighting_scheme calc
_refine_ls_wR_factor_gt 0.1736
_refine_ls_wR_factor_ref 0.1976
_reflns_number_gt 3306
_reflns_number_total 4734
_reflns_threshold_expression >2\s(I)
_cod_data_source_file ic202144f_si_001.cif
_cod_data_source_block 2011src0323
_cod_database_code 4327050

loop_
_symmetry_equiv_pos_as_xyz
'x, y, z'
'-x, -y, -z'

loop_
_atom_site_label
_atom_site_type_symbol
_atom_site_fract_x
_atom_site_fract_y
_atom_site_fract_z
_atom_site_U_iso_or_equiv
_atom_site_adp_type
_atom_site_occupancy
_atom_site_symmetry_multiplicity
_atom_site_calc_flag
_atom_site_refinement_flags
_atom_site_disorder_assembly
_atom_site_disorder_group
B1 B 0.2712(7) 0.9303(7) 0.3895(3) 0.0220(14) Uani 1 1 d . . .
B2 B 0.2511(7) 0.6706(7) 0.3439(3) 0.0211(13) Uani 1 1 d . . .
B3 B 0.0898(7) 0.9093(7) 0.2968(3) 0.0217(14) Uani 1 1 d . . .
B4 B 0.2269(7) 1.0593(7) 0.4980(3) 0.0222(14) Uani 1 1 d . . .
B5 B 0.4629(7) 1.1140(7) 0.4186(3) 0.0212(13) Uani 1 1 d . . .
B6 B 0.3991(8) 0.4785(8) 0.2751(3) 0.0258(14) Uani 1 1 d . . .
B7 B 0.1835(7) 0.3970(7) 0.3620(3) 0.0228(14) Uani 1 1 d . . .
O1 O 0.3085(4) 0.7659(4) 0.39040(19) 0.0214(8) Uani 1 1 d . . .
O2 O 0.1270(4) 0.7556(4) 0.3001(2) 0.0260(9) Uani 1 1 d . . .
O3 O 0.1637(4) 1.0012(4) 0.3343(2) 0.0242(9) Uani 1 1 d . . .
O4 O 0.1838(4) 0.9559(4) 0.45858(19) 0.0226(8) Uani 1 1 d . . .
O5 O 0.3713(4) 1.1357(4) 0.4806(2) 0.0264(9) Uani 1 1 d . . .
O6 O 0.4225(4) 1.0165(4) 0.37593(19) 0.0228(8) Uani 1 1 d . . .
O7 O 0.3855(4) 0.6206(4) 0.29480(19) 0.0247(9) Uani 1 1 d . . .
O8 O 0.2941(4) 0.3622(4) 0.3085(2) 0.0256(9) Uani 1 1 d . . .
O9 O 0.1728(4) 0.5322(4) 0.38714(19) 0.0237(9) Uani 1 1 d . . .
O10 O -0.0258(5) 0.9809(4) 0.2536(2) 0.0310(10) Uani 1 1 d . . .
H10 H -0.0527 0.9178 0.2286 0.046 Uiso 1 1 calc R . .
O11 O 0.1350(4) 1.0965(5) 0.5562(2) 0.0263(9) Uani 1 1 d . . .
H11 H 0.0371 1.0859 0.5519 0.039 Uiso 1 1 calc R . .
O12 O 0.5977(5) 1.2008(5) 0.4020(2) 0.0303(10) Uani 1 1 d . . .
H12 H 0.6406 1.1888 0.3615 0.046 Uiso 1 1 calc R . .
O13 O 0.5077(5) 0.4371(5) 0.2230(2) 0.0316(10) Uani 1 1 d . . .
H13 H 0.5590 0.5153 0.2032 0.047 Uiso 1 1 calc R . .
O14 O 0.0756(4) 0.2826(4) 0.3925(2) 0.0270(9) Uani 1 1 d . . .
H14 H 0.0876 0.2075 0.3698 0.040 Uiso 1 1 calc R . .
B21 B 0.6847(8) 0.8045(8) 0.1608(4) 0.0256(14) Uani 1 1 d . . .
B22 B 0.7492(8) 0.6194(8) 0.0803(4) 0.0282(15) Uani 1 1 d . . .
B23 B 0.9537(8) 0.6642(9) 0.1573(4) 0.0313(16) Uani 1 1 d . . .
B24 B 0.7284(8) 0.9046(9) 0.0335(4) 0.0328(16) Uani 1 1 d . . .
O21 O 0.6367(4) 0.6660(4) 0.1373(2) 0.0255(9) Uani 1 1 d . . .
O22 O 0.8530(4) 0.7738(4) 0.1851(2) 0.0283(9) Uani 1 1 d . . .
O23 O 0.9125(5) 0.5858(5) 0.1071(2) 0.0365(10) Uani 1 1 d . . .
O24 O 0.6909(5) 0.9365(4) 0.1004(2) 0.0297(9) Uani 1 1 d . . .
O25 O 0.7627(5) 0.7519(5) 0.0209(2) 0.0362(10) Uani 1 1 d . . .
O26 O 0.5799(4) 0.8489(4) 0.2200(2) 0.0262(9) Uani 1 1 d . . .
H26 H 0.5110 0.7811 0.2339 0.039 Uiso 1 1 calc R . .
O27 O 0.6990(6) 0.4837(5) 0.0567(2) 0.0464(12) Uani 1 1 d . . .
H27 H 0.6872 0.5044 0.0130 0.070 Uiso 1 1 calc R . .
O28 O 1.1046(5) 0.6301(6) 0.1810(3) 0.0461(12) Uani 1 1 d . . .
H28 H 1.1119 0.6740 0.2163 0.069 Uiso 1 1 calc R . .
O29 O 0.7400(6) 1.0153(5) -0.0262(2) 0.0477(12) Uani 1 1 d . . .
H29 H 0.7754 1.0969 -0.0164 0.072 Uiso 1 1 calc R . .
C31 C 0.1958(7) 0.2835(7) 0.1581(3) 0.0368(15) Uani 1 1 d . . .
H31A H 0.1375 0.2785 0.2060 0.044 Uiso 1 1 calc R . .
H31B H 0.2600 0.3781 0.1487 0.044 Uiso 1 1 calc R . .
C32 C 0.3076(6) 0.1423(7) 0.1566(3) 0.0308(14) Uani 1 1 d . . .
H32A H 0.2444 0.0473 0.1636 0.037 Uiso 1 1 calc R . .
H32B H 0.3725 0.1499 0.1100 0.037 Uiso 1 1 calc R . .
N31 N 0.0766(6) 0.2965(6) 0.1047(3) 0.0330(12) Uani 1 1 d . . .
H31C H 0.1281 0.2795 0.0622 0.049 Uiso 1 1 calc R . .
H31D H 0.0278 0.3938 0.0996 0.049 Uiso 1 1 calc R . .
H31E H 0.0007 0.2242 0.1195 0.049 Uiso 1 1 calc R . .
N32 N 0.4160(5) 0.1319(6) 0.2141(2) 0.0282(11) Uani 1 1 d . . .
H32C H 0.4843 0.2121 0.2040 0.042 Uiso 1 1 calc R . .
H32D H 0.4745 0.0395 0.2176 0.042 Uiso 1 1 calc R . .
H32E H 0.3558 0.1378 0.2561 0.042 Uiso 1 1 calc R . .
C41 C 0.7409(7) 0.5432(6) 0.4515(3) 0.0288(13) Uani 1 1 d . . .
H41A H 0.8198 0.6022 0.4705 0.035 Uiso 1 1 calc R . .
H41B H 0.6325 0.5654 0.4752 0.035 Uiso 1 1 calc R . .
C42 C 0.7409(6) 0.5972(6) 0.3717(3) 0.0240(12) Uani 1 1 d . . .
H42A H 0.8530 0.5936 0.3488 0.029 Uiso 1 1 calc R . .
H42B H 0.6769 0.5268 0.3511 0.029 Uiso 1 1 calc R . .
N41 N 0.7831(5) 0.3741(5) 0.4679(2) 0.0245(10) Uani 1 1 d . . .
H41C H 0.7154 0.3202 0.4475 0.037 Uiso 1 1 calc R . .
H41D H 0.7730 0.3430 0.5158 0.037 Uiso 1 1 calc R . .
H41E H 0.8869 0.3551 0.4503 0.037 Uiso 1 1 calc R . .
N42 N 0.6701(5) 0.7593(5) 0.3581(2) 0.0270(11) Uani 1 1 d . . .
H42C H 0.5665 0.7617 0.3786 0.040 Uiso 1 1 calc R . .
H42D H 0.6709 0.7919 0.3105 0.040 Uiso 1 1 calc R . .
H42E H 0.7294 0.8236 0.3771 0.040 Uiso 1 1 calc R . .
O51 O 0.7836(5) 0.2315(4) 0.28378(19) 0.0411(11) Uani 1 1 d D . .
H51A H 0.8462 0.1521 0.2789 0.062 Uiso 1 1 d D . .
H51B H 0.7465 0.2633 0.2439 0.062 Uiso 1 1 d D . .
O61 O 0.3470(5) 0.6607(7) 0.0610(2) 0.041(2) Uani 0.756(11) 1 d PDU A 1
H61A H 0.3648 0.6618 0.1038 0.062 Uiso 0.76 1 d PD A 1
H61B H 0.2460 0.6523 0.0605 0.062 Uiso 0.76 1 d PD A 1
O62 O 0.4164(9) 0.7095(6) -0.0129(5) 0.051(7) Uani 0.244(11) 1 d PDU A 2
H62A H 0.4979 0.6541 -0.0261 0.076 Uiso 0.24 1 d PD A 2
H62B H 0.4254 0.8006 -0.0367 0.076 Uiso 0.24 1 d PD A 2
O71 O 0.7502(14) 0.1984(6) 0.1465(6) 0.027(3) Uani 0.531(19) 1 d PDU B 1
H71A H 0.7303 0.1208 0.1276 0.040 Uiso 0.53 1 d PD B 1
H71B H 0.6909 0.2755 0.1293 0.040 Uiso 0.53 1 d PD B 1
O72 O 0.745(2) 0.2385(5) 0.1207(3) 0.051(5) Uani 0.469(19) 1 d PDU B 2
H72A H 0.7458 0.1464 0.1112 0.076 Uiso 0.47 1 d PD B 2
H72B H 0.7519 0.3009 0.0815 0.076 Uiso 0.47 1 d PD B 2

loop_
_atom_site_aniso_label
_atom_site_aniso_U_11
_atom_site_aniso_U_22
_atom_site_aniso_U_33
_atom_site_aniso_U_23
_atom_site_aniso_U_13
_atom_site_aniso_U_12
B1 0.017(3) 0.026(3) 0.025(3) -0.007(3) -0.001(3) -0.011(3)
B2 0.020(3) 0.019(3) 0.025(3) -0.004(3) -0.003(3) -0.006(2)
B3 0.023(3) 0.026(3) 0.016(3) -0.004(3) 0.004(3) -0.009(3)
B4 0.023(3) 0.017(3) 0.030(4) -0.008(3) -0.007(3) -0.004(3)
B5 0.018(3) 0.021(3) 0.027(3) -0.007(3) -0.005(3) -0.001(2)
B6 0.028(3) 0.026(3) 0.024(3) -0.007(3) 0.002(3) -0.005(3)
B7 0.025(3) 0.024(3) 0.022(3) -0.004(3) -0.006(3) -0.011(3)
O1 0.0211(19) 0.0200(19) 0.025(2) -0.0072(16) -0.0045(16) -0.0062(15)
O2 0.025(2) 0.025(2) 0.030(2) -0.0072(17) -0.0064(17) -0.0058(17)
O3 0.025(2) 0.021(2) 0.029(2) -0.0061(17) -0.0077(17) -0.0033(16)
O4 0.0184(18) 0.024(2) 0.028(2) -0.0081(17) -0.0008(16) -0.0066(15)
O5 0.0208(19) 0.027(2) 0.034(2) -0.0107(18) -0.0023(17) -0.0075(16)
O6 0.0172(18) 0.025(2) 0.029(2) -0.0090(17) -0.0031(16) -0.0063(15)
O7 0.0224(19) 0.025(2) 0.027(2) -0.0064(17) -0.0003(16) -0.0080(16)
O8 0.026(2) 0.021(2) 0.031(2) -0.0092(17) 0.0012(17) -0.0069(16)
O9 0.024(2) 0.021(2) 0.027(2) -0.0080(17) 0.0002(16) -0.0074(16)
O10 0.030(2) 0.029(2) 0.038(2) -0.0088(19) -0.0119(19) -0.0051(18)
O11 0.0147(18) 0.031(2) 0.036(2) -0.0128(18) -0.0006(17) -0.0089(17)
O12 0.025(2) 0.034(2) 0.035(2) -0.014(2) 0.0017(18) -0.0124(18)
O13 0.032(2) 0.028(2) 0.036(2) -0.0115(19) 0.0060(19) -0.0113(18)
O14 0.024(2) 0.026(2) 0.034(2) -0.0094(18) -0.0010(17) -0.0090(17)
B21 0.025(3) 0.027(4) 0.028(4) -0.009(3) -0.010(3) 0.000(3)
B22 0.031(4) 0.031(4) 0.026(4) -0.009(3) -0.007(3) -0.006(3)
B23 0.023(3) 0.041(4) 0.033(4) -0.014(3) -0.007(3) 0.003(3)
B24 0.031(4) 0.038(4) 0.030(4) -0.006(3) -0.003(3) -0.003(3)
O21 0.025(2) 0.026(2) 0.027(2) -0.0061(17) -0.0024(17) -0.0096(16)
O22 0.022(2) 0.030(2) 0.036(2) -0.0117(19) -0.0072(17) -0.0034(17)
O23 0.031(2) 0.047(3) 0.036(3) -0.019(2) -0.0139(19) 0.009(2)
O24 0.034(2) 0.028(2) 0.029(2) -0.0055(18) -0.0050(18) -0.0064(18)
O25 0.043(3) 0.032(2) 0.032(2) -0.0045(19) 0.005(2) -0.006(2)
O26 0.024(2) 0.022(2) 0.034(2) -0.0051(17) -0.0015(17) -0.0071(16)
O27 0.058(3) 0.048(3) 0.039(3) -0.017(2) -0.002(2) -0.020(2)
O28 0.037(3) 0.062(3) 0.048(3) -0.030(3) -0.016(2) 0.011(2)
O29 0.072(3) 0.037(3) 0.033(3) -0.001(2) -0.005(2) -0.013(2)
C31 0.035(3) 0.038(4) 0.041(4) -0.012(3) -0.011(3) -0.004(3)
C32 0.033(3) 0.031(3) 0.030(3) -0.008(3) -0.004(3) -0.006(3)
N31 0.029(3) 0.037(3) 0.036(3) -0.012(2) -0.001(2) -0.009(2)
N32 0.027(3) 0.029(3) 0.029(3) -0.007(2) -0.005(2) -0.002(2)
C41 0.028(3) 0.023(3) 0.036(4) -0.008(3) -0.003(3) -0.002(2)
C42 0.017(3) 0.026(3) 0.031(3) -0.008(3) -0.008(2) -0.002(2)
N41 0.026(2) 0.025(3) 0.024(3) -0.005(2) -0.005(2) -0.007(2)
N42 0.024(2) 0.030(3) 0.028(3) -0.006(2) -0.006(2) -0.006(2)
O51 0.035(2) 0.040(3) 0.046(3) -0.005(2) 0.000(2) 0.003(2)
O61 0.040(4) 0.050(4) 0.033(4) -0.004(3) -0.008(3) -0.008(3)
O62 0.052(12) 0.041(11) 0.063(14) -0.010(10) -0.014(10) -0.016(9)
O71 0.043(6) 0.018(5) 0.017(5) 0.009(4) -0.007(4) -0.011(4)
O72 0.041(7) 0.035(7) 0.080(12) -0.026(7) 0.017(7) -0.022(6)

loop_
_atom_type_symbol
_atom_type_description
_atom_type_scat_dispersion_real
_atom_type_scat_dispersion_imag
_atom_type_scat_source
C C 0.0033 0.0016 'International Tables Vol C Tables 4.2.6.8 and 6.1.1.4'
H H 0.0000 0.0000 'International Tables Vol C Tables 4.2.6.8 and 6.1.1.4'
B B 0.0013 0.0007 'International Tables Vol C Tables 4.2.6.8 and 6.1.1.4'
N N 0.0061 0.0033 'International Tables Vol C Tables 4.2.6.8 and 6.1.1.4'
O O 0.0106 0.0060 'International Tables Vol C Tables 4.2.6.8 and 6.1.1.4'

loop_
_geom_angle_atom_site_label_1
_geom_angle_atom_site_label_2
_geom_angle_atom_site_label_3
_geom_angle
O1 B1 O6 109.8(4)
O1 B1 O3 113.9(4)
O6 B1 O3 107.3(4)
O1 B1 O4 109.8(5)
O6 B1 O4 110.2(4)
O3 B1 O4 105.7(4)
O1 B2 O7 110.7(4)
O1 B2 O2 112.0(4)
O7 B2 O2 107.6(4)
O1 B2 O9 109.6(4)
O7 B2 O9 110.3(4)
O2 B2 O9 106.5(4)
O2 B3 O3 122.6(5)
O2 B3 O10 120.0(5)
O3 B3 O10 117.4(5)
O4 B4 O11 123.4(5)
O4 B4 O5 121.1(5)
O11 B4 O5 115.5(5)
O6 B5 O12 121.7(5)
O6 B5 O5 122.9(5)
O12 B5 O5 115.4(5)
O7 B6 O13 124.5(5)
O7 B6 O8 119.9(5)
O13 B6 O8 115.6(5)
O9 B7 O8 124.4(5)
O9 B7 O14 118.2(5)
O8 B7 O14 117.3(5)
B1 O1 B2 126.0(4)
B3 O2 B2 123.5(4)
B3 O3 B1 120.7(4)
B4 O4 B1 123.9(4)
B5 O5 B4 118.3(4)
B5 O6 B1 123.0(4)
B6 O7 B2 123.5(4)
B7 O8 B6 118.1(4)
B7 O9 B2 119.3(4)
B3 O10 H10 109.5
B4 O11 H11 109.5
B5 O12 H12 109.5
B6 O13 H13 109.5
B7 O14 H14 109.5
O21 B21 O26 113.5(5)
O21 B21 O24 109.6(5)
O26 B21 O24 109.6(5)
O21 B21 O22 108.8(5)
O26 B21 O22 107.1(5)
O24 B21 O22 108.1(5)
O27 B22 O21 111.7(5)
O27 B22 O25 110.7(5)
O21 B22 O25 108.7(5)
O27 B22 O23 109.4(5)
O21 B22 O23 108.6(5)
O25 B22 O23 107.7(5)
O23 B23 O22 123.1(5)
O23 B23 O28 117.4(6)
O22 B23 O28 119.4(5)
O24 B24 O29 124.2(6)
O24 B24 O25 121.3(6)
O29 B24 O25 114.5(6)
B21 O21 B22 112.2(4)
B23 O22 B21 118.6(4)
B23 O23 B22 118.9(5)
B24 O24 B21 118.6(5)
B24 O25 B22 120.4(5)
B21 O26 H26 109.5
B22 O27 H27 109.5
B23 O28 H28 109.5
B24 O29 H29 109.5
N31 C31 C32 112.2(5)
N31 C31 H31A 109.2
C32 C31 H31A 109.2
N31 C31 H31B 109.2
C32 C31 H31B 109.2
H31A C31 H31B 107.9
N32 C32 C31 109.1(5)
N32 C32 H32A 109.9
C31 C32 H32A 109.9
N32 C32 H32B 109.9
C31 C32 H32B 109.9
H32A C32 H32B 108.3
C31 N31 H31C 109.5
C31 N31 H31D 109.5
H31C N31 H31D 109.5
C31 N31 H31E 109.5
H31C N31 H31E 109.5
H31D N31 H31E 109.5
C32 N32 H32C 109.5
C32 N32 H32D 109.5
H32C N32 H32D 109.5
C32 N32 H32E 109.5
H32C N32 H32E 109.5
H32D N32 H32E 109.5
N41 C41 C42 111.2(5)
N41 C41 H41A 109.4
C42 C41 H41A 109.4
N41 C41 H41B 109.4
C42 C41 H41B 109.4
H41A C41 H41B 108.0
N42 C42 C41 109.5(4)
N42 C42 H42A 109.8
C41 C42 H42A 109.8
N42 C42 H42B 109.8
C41 C42 H42B 109.8
H42A C42 H42B 108.2
C41 N41 H41C 109.5
C41 N41 H41D 109.5
H41C N41 H41D 109.5
C41 N41 H41E 109.5
H41C N41 H41E 109.5
H41D N41 H41E 109.5
C42 N42 H42C 109.5
C42 N42 H42D 109.5
H42C N42 H42D 109.5
C42 N42 H42E 109.5
H42C N42 H42E 109.5
H42D N42 H42E 109.5
H51A O51 H51B 107.1
H61A O61 H61B 107.4
H62A O62 H62B 107.3
H71A O71 H71B 107.5
H72A O72 H72B 107.5

loop_
_geom_bond_atom_site_label_1
_geom_bond_atom_site_label_2
_geom_bond_distance
B1 O1 1.441(7)
B1 O6 1.484(6)
B1 O3 1.487(7)
B1 O4 1.487(7)
B2 O1 1.447(7)
B2 O7 1.478(7)
B2 O2 1.481(7)
B2 O9 1.488(7)
B3 O2 1.346(7)
B3 O3 1.370(7)
B3 O10 1.385(8)
B4 O4 1.354(7)
B4 O11 1.359(7)
B4 O5 1.393(7)
B5 O6 1.351(7)
B5 O12 1.372(7)
B5 O5 1.378(7)
B6 O7 1.346(7)
B6 O13 1.354(7)
B6 O8 1.405(7)
B7 O9 1.337(7)
B7 O8 1.365(7)
B7 O14 1.396(7)
O10 H10 0.8400
O11 H11 0.8400
O12 H12 0.8400
O13 H13 0.8400
O14 H14 0.8400
B21 O21 1.446(7)
B21 O26 1.449(7)
B21 O24 1.488(8)
B21 O22 1.517(7)
B22 O27 1.433(7)
B22 O21 1.456(8)
B22 O25 1.479(8)
B22 O23 1.498(8)
B23 O23 1.349(8)
B23 O22 1.369(8)
B23 O28 1.379(8)
B24 O24 1.358(8)
B24 O29 1.366(8)
B24 O25 1.396(8)
O26 H26 0.8400
O27 H27 0.8400
O28 H28 0.8400
O29 H29 0.8400
C31 N31 1.485(7)
C31 C32 1.497(8)
C31 H31A 0.9900
C31 H31B 0.9900
C32 N32 1.483(7)
C32 H32A 0.9900
C32 H32B 0.9900
N31 H31C 0.9100
N31 H31D 0.9100
N31 H31E 0.9100
N32 H32C 0.9100
N32 H32D 0.9100
N32 H32E 0.9100
C41 N41 1.479(7)
C41 C42 1.524(8)
C41 H41A 0.9900
C41 H41B 0.9900
C42 N42 1.486(7)
C42 H42A 0.9900
C42 H42B 0.9900
N41 H41C 0.9100
N41 H41D 0.9100
N41 H41E 0.9100
N42 H42C 0.9100
N42 H42D 0.9100
N42 H42E 0.9100
O51 H51A 0.8509
O51 H51B 0.8511
O61 H61A 0.8499
O61 H61B 0.8497
O62 H62A 0.8501
O62 H62B 0.8495
O71 H71A 0.8498
O71 H71B 0.8495
O72 H72A 0.8504
O72 H72B 0.8498

loop_
_geom_hbond_atom_site_label_D
_geom_hbond_atom_site_label_H
_geom_hbond_atom_site_label_A
_geom_hbond_distance_DH
_geom_hbond_distance_HA
_geom_hbond_distance_DA
_geom_hbond_angle_DHA
_geom_hbond_site_symmetry_A
O10 H10 O22 0.84 1.87 2.696(5) 169.3 1_455
O11 H11 O4 0.84 1.93 2.772(5) 175.4 2_576
O11 H11 O3 0.84 2.64 3.146(5) 119.9 2_576
O12 H12 O51 0.84 1.81 2.593(5) 154.2 1_565
O13 H13 O21 0.84 1.77 2.575(5) 161.0 .
O14 H14 O3 0.84 2.06 2.880(5) 163.8 1_545
O26 H26 O7 0.84 1.95 2.755(5) 160.9 .
O27 H27 O61 0.84 2.23 2.827(6) 128.2 2_665
O28 H28 O2 0.84 1.88 2.717(6) 175.2 1_655
O29 H29 O62 0.84 2.34 2.826(7) 117.0 2_675
O29 H29 O61 0.84 2.35 2.851(8) 118.7 2_675
N31 H31C O25 0.91 1.80 2.713(6) 177.8 2_665
N31 H31D O23 0.91 1.89 2.792(7) 169.3 1_455
N31 H31E O71 0.91 2.11 2.892(14) 143.0 1_455
N31 H31E O72 0.91 2.13 2.817(17) 131.9 1_455
N32 H32C O13 0.91 2.07 2.843(6) 141.6 .
N32 H32C O71 0.91 2.37 2.994(15) 125.3 .
N32 H32C O72 0.91 2.55 3.209(14) 129.4 .
N32 H32D O26 0.91 1.82 2.730(6) 175.3 1_545
N32 H32E O3 0.91 2.32 3.071(6) 140.3 1_545
N32 H32E O8 0.91 2.35 2.981(6) 126.8 .
N32 H32E O6 0.91 2.47 3.101(6) 127.1 1_545
N41 H41C O12 0.91 1.85 2.752(6) 173.9 1_545
N41 H41D O1 0.91 1.96 2.833(6) 159.7 2_666
N41 H41D O9 0.91 2.40 3.086(6) 132.5 2_666
N41 H41E O14 0.91 1.96 2.840(6) 162.1 1_655
N42 H42C O1 0.91 2.14 3.009(6) 160.6 .
N42 H42C O6 0.91 2.45 2.984(6) 117.9 .
N42 H42D O26 0.91 1.94 2.798(6) 156.5 .
N42 H42E O11 0.91 2.02 2.897(6) 161.2 2_676
O51 H51A O10 0.85 1.88 2.721(5) 171.0 1_645
O51 H51B O71 0.85 2.03 2.738(9) 139.4 .
O51 H51B O72 0.85 2.41 3.165(7) 148.6 .
O51 H51B O13 0.85 2.45 3.029(5) 126.3 .
O61 H61A O21 0.85 2.42 2.953(5) 121.4 .
O61 H61B O28 0.85 2.46 2.887(6) 111.5 1_455
O62 H62A O27 0.85 2.64 3.221(9) 126.5 .
O62 H62B O24 0.85 2.59 3.368(7) 153.2 2_675
O71 H71A O24 0.85 1.82 2.667(6) 171.2 1_545
O71 H71B O27 0.85 2.09 2.810(8) 142.0 .
O72 H72A O24 0.85 1.96 2.789(6) 165.2 1_545
O72 H72B O27 0.85 1.63 2.307(7) 134.7 .
O72 H72B O62 0.85 2.03 2.542(15) 117.6 2_665
